data_4036850
loop_
_publ_author_name
'Kise, Naoki'
'Hamada, Yusuke'
'Sakurai, Toshihiko'

_publ_section_title
;
 Electroreductive Intermolecular Coupling of Uracils with Aromatic
 Ketones: Synthesis of 6-Substituted and cis-5,6-Disubstituted
 5,6-Dihydro-1,3-dimethyluracils and Their Transformation to 6-Substituted
 1,3-Dimethyluracils, trans-5,6-Disubstituted
 5,6-Dihydro-1,3-dimethyluracils, and 4,5,5-Trisubstituted
 3-Methyloxazolizin-2-ones.
;
_journal_issue 12
_journal_name_full 'The Journal of organic chemistry'
_journal_page_first 5101
_journal_page_last 5119
_journal_paper_doi 10.1021/acs.joc.6b00670
_journal_volume 81
_journal_year 2016
_chemical_formula_moiety 'C16 H19 F N2 O3'
_chemical_formula_sum 'C16 H19 F N2 O3'
_chemical_formula_weight 306.33
_chemical_melting_point 464.0(10)
_chemical_name_systematic
; 
(5R*,6S*)-5-fluoro-6-((S*)-1-hydroxy-1,2,3,4-tetrahydronaphthalen-1-yl)-1,3-
dimethyldihydropyrimidine-2,4(1H,3H)-dione
;
_space_group_IT_number 61
_space_group_name_Hall '-P 2ac 2ab'
_space_group_name_H-M_alt 'P b c a'
_symmetry_cell_setting orthorhombic
_symmetry_space_group_name_Hall '-P 2ac 2ab'
_symmetry_space_group_name_H-M 'P b c a'
_atom_sites_solution_hydrogens geom
_atom_sites_solution_primary direct
_atom_sites_solution_secondary difmap
_audit_creation_method SHELXL-97
_cell_angle_alpha 90.00
_cell_angle_beta 90.00
_cell_angle_gamma 90.00
_cell_formula_units_Z 8
_cell_length_a 17.993(2)
_cell_length_b 8.4777(9)
_cell_length_c 19.7049(18)
_cell_measurement_reflns_used 13337
_cell_measurement_temperature 298(2)
_cell_measurement_theta_max 27.0
_cell_measurement_theta_min 3.1
_cell_volume 3005.8(5)
_computing_cell_refinement PROCESS-AUTO
_computing_data_collection PROCESS-AUTO
_computing_data_reduction PROCESS-AUTO
_computing_publication_material yadokari-XG
_computing_structure_refinement 'SHELXL-97 (Sheldrick, 1997)'
_computing_structure_solution 'SHELXS-97 (Sheldrick, 1990)'
_diffrn_ambient_temperature 298(2)
_diffrn_detector_area_resol_mean 10.00
_diffrn_measured_fraction_theta_full 0.977
_diffrn_measured_fraction_theta_max 0.977
_diffrn_measurement_device_type 'Rigaku RAXIS-RAPID'
_diffrn_measurement_method \w
_diffrn_radiation_monochromator graphite
_diffrn_radiation_source 'fine-focus sealed tube'
_diffrn_radiation_type MoK\a
_diffrn_radiation_wavelength 0.71075
_diffrn_reflns_av_R_equivalents 0.0000
_diffrn_reflns_av_sigmaI/netI 2495.8662
_diffrn_reflns_limit_h_max 22
_diffrn_reflns_limit_h_min -23
_diffrn_reflns_limit_k_max 10
_diffrn_reflns_limit_k_min -10
_diffrn_reflns_limit_l_max 25
_diffrn_reflns_limit_l_min -25
_diffrn_reflns_number 3339
_diffrn_reflns_theta_full 27.41
_diffrn_reflns_theta_max 27.41
_diffrn_reflns_theta_min 4.92
_exptl_absorpt_coefficient_mu 0.102
_exptl_absorpt_correction_T_max 0.9749
_exptl_absorpt_correction_T_min 0.9603
_exptl_absorpt_correction_type multi-scan
_exptl_absorpt_process_details
;
    Higashi, T. (1995). Program for Absorption Correction.
    Rigaku Corporation, Tokyo, Japan.
;
_exptl_crystal_colour colorless
_exptl_crystal_density_diffrn 1.354
_exptl_crystal_density_method 'not measured'
_exptl_crystal_description block
_exptl_crystal_F_000 1296
_exptl_crystal_size_max 0.40
_exptl_crystal_size_mid 0.30
_exptl_crystal_size_min 0.25
_refine_diff_density_max 0.092
_refine_diff_density_min -0.086
_refine_diff_density_rms 0.020
_refine_ls_extinction_coef 9827(23)
_refine_ls_extinction_expression Fc^*^=kFc[1+0.001xFc^2^\l^3^/sin(2\q)]^-1/4^
_refine_ls_extinction_method SHELXL
_refine_ls_goodness_of_fit_ref 0.997
_refine_ls_hydrogen_treatment refall
_refine_ls_matrix_type full
_refine_ls_number_parameters 203
_refine_ls_number_reflns 3339
_refine_ls_number_restraints 0
_refine_ls_restrained_S_all 0.997
_refine_ls_R_factor_all 0.0840
_refine_ls_R_factor_gt 0.0450
_refine_ls_shift/su_max 0.058
_refine_ls_shift/su_mean 0.000
_refine_ls_structure_factor_coef Fsqd
_refine_ls_weighting_details 'calc w=1/[\s^2^(Fo^2^)+(0.0300P)^2^+0.0000P] where P=(Fo^2^+2Fc^2^)/3'
_refine_ls_weighting_scheme calc
_refine_ls_wR_factor_gt 0.0730
_refine_ls_wR_factor_ref 0.0797
_reflns_number_gt 1867
_reflns_number_total 3339
_reflns_threshold_expression >2sigma(I)
_cod_data_source_file jo6b00670_si_025.cif
_cod_data_source_block cis-erythro-13h
_cod_depositor_comments
;
The following automatic conversions were performed:

data item '_chemical_melting_point' value '463-465' was changed to
'464.0(10)' -- the average value was taken and precision was
estimated.

Automatic conversion script
Id: cif_fix_values 6909 2019-04-08 15:41:33Z antanas 
;
_cod_original_cell_volume 3005.9(6)
_cod_database_code 4036850

loop_
_symmetry_equiv_pos_as_xyz
'x, y, z'
'-x+1/2, -y, z+1/2'
'x+1/2, -y+1/2, -z'
'-x, y+1/2, -z+1/2'
'-x, -y, -z'
'x-1/2, y, -z-1/2'
'-x-1/2, y-1/2, z'
'x, -y-1/2, z-1/2'

loop_
_atom_site_label
_atom_site_type_symbol
_atom_site_fract_x
_atom_site_fract_y
_atom_site_fract_z
_atom_site_U_iso_or_equiv
_atom_site_adp_type
_atom_site_occupancy
_atom_site_symmetry_multiplicity
_atom_site_calc_flag
_atom_site_refinement_flags
N1 N 0.60806(12) 0.2586(3) 0.22263(12) 0.0600(6) Uani 1 1 d .
C1 C 0.57933(19) 0.4154(4) 0.20655(17) 0.0786(9) Uani 1 1 d .
H1 H 0.5260 0.4128 0.2065 0.118 Uiso 1 1 calc R
H2 H 0.5969 0.4470 0.1626 0.118 Uiso 1 1 calc R
H3 H 0.5963 0.4894 0.2400 0.118 Uiso 1 1 calc R
C2 C 0.59925(16) 0.2079(4) 0.28713(16) 0.0613(8) Uani 1 1 d .
O1 O 0.55877(12) 0.2753(3) 0.32768(10) 0.0835(7) Uani 1 1 d .
N2 N 0.63919(14) 0.0764(3) 0.30776(12) 0.0612(6) Uani 1 1 d .
C3 C 0.6187(2) 0.0005(4) 0.37191(15) 0.0798(10) Uani 1 1 d .
H4 H 0.6139 -0.1112 0.3650 0.120 Uiso 1 1 calc R
H5 H 0.5722 0.0425 0.3876 0.120 Uiso 1 1 calc R
H6 H 0.6565 0.0203 0.4052 0.120 Uiso 1 1 calc R
C4 C 0.69480(17) 0.0109(4) 0.27021(15) 0.0638(8) Uani 1 1 d .
O2 O 0.72838(13) -0.1034(3) 0.28920(11) 0.0877(7) Uani 1 1 d .
C5 C 0.71336(15) 0.0976(4) 0.20567(15) 0.0625(8) Uani 1 1 d .
H7 H 0.7453 0.1870 0.2177 0.075 Uiso 1 1 calc R
F1 F 0.75380(9) -0.0008(2) 0.16390(8) 0.0771(5) Uani 1 1 d .
C6 C 0.64487(15) 0.1634(3) 0.17031(14) 0.0576(7) Uani 1 1 d .
H8 H 0.6620 0.2355 0.1347 0.069 Uiso 1 1 calc R
C7 C 0.59272(15) 0.0411(3) 0.13661(14) 0.0594(8) Uani 1 1 d .
O3 O 0.57628(12) -0.0679(3) 0.18913(10) 0.0727(6) Uani 1 1 d .
H9 H 0.5381 -0.1160 0.1797 0.109 Uiso 1 1 calc R
C8 C 0.52096(16) 0.1156(4) 0.11066(15) 0.0679(8) Uani 1 1 d .
H10 H 0.4981 0.1732 0.1477 0.081 Uiso 1 1 calc R
H11 H 0.4871 0.0318 0.0978 0.081 Uiso 1 1 calc R
C9 C 0.52955(19) 0.2277(4) 0.05038(17) 0.0866(10) Uani 1 1 d .
H12 H 0.5293 0.3352 0.0672 0.104 Uiso 1 1 calc R
H13 H 0.4868 0.2153 0.0209 0.104 Uiso 1 1 calc R
C10 C 0.6001(2) 0.2026(4) 0.00843(16) 0.0825(10) Uani 1 1 d .
H14 H 0.5889 0.2233 -0.0389 0.099 Uiso 1 1 calc R
H15 H 0.6372 0.2786 0.0228 0.099 Uiso 1 1 calc R
C11 C 0.63232(17) 0.0402(4) 0.01433(15) 0.0669(9) Uani 1 1 d .
C12 C 0.6655(2) -0.0333(5) -0.04132(17) 0.0820(10) Uani 1 1 d .
H16 H 0.6677 0.0193 -0.0827 0.098 Uiso 1 1 calc R
C13 C 0.6949(2) -0.1826(6) -0.0359(2) 0.0887(11) Uani 1 1 d .
H17 H 0.7184 -0.2296 -0.0728 0.106 Uiso 1 1 calc R
C14 C 0.68924(19) -0.2610(5) 0.0246(2) 0.0869(11) Uani 1 1 d .
H18 H 0.7077 -0.3631 0.0282 0.104 Uiso 1 1 calc R
C15 C 0.65641(18) -0.1909(4) 0.08042(17) 0.0727(9) Uani 1 1 d .
H19 H 0.6526 -0.2465 0.1210 0.087 Uiso 1 1 calc R
C16 C 0.62935(16) -0.0393(4) 0.07638(15) 0.0599(8) Uani 1 1 d .

loop_
_atom_site_aniso_label
_atom_site_aniso_U_11
_atom_site_aniso_U_22
_atom_site_aniso_U_33
_atom_site_aniso_U_23
_atom_site_aniso_U_13
_atom_site_aniso_U_12
N1 0.0558(14) 0.0597(16) 0.0646(14) -0.0009(13) -0.0040(11) 0.0064(12)
C1 0.085(2) 0.065(2) 0.085(2) 0.0023(17) -0.0015(19) 0.0146(19)
C2 0.0585(17) 0.065(2) 0.0600(19) -0.0139(16) -0.0047(15) 0.0032(16)
O1 0.0857(15) 0.0978(18) 0.0670(13) -0.0107(12) 0.0014(11) 0.0337(14)
N2 0.0620(15) 0.0635(15) 0.0579(14) -0.0028(12) -0.0089(12) 0.0134(13)
C3 0.092(2) 0.081(2) 0.066(2) 0.0018(18) -0.0054(17) 0.011(2)
C4 0.0634(19) 0.0590(19) 0.069(2) -0.0125(16) -0.0134(16) 0.0137(17)
O2 0.0994(18) 0.0831(16) 0.0807(15) -0.0048(12) -0.0059(13) 0.0345(15)
C5 0.0512(16) 0.0628(18) 0.0734(19) -0.0142(16) -0.0012(15) 0.0012(15)
F1 0.0598(9) 0.0906(12) 0.0809(11) -0.0207(11) 0.0032(9) 0.0109(9)
C6 0.0570(17) 0.0561(18) 0.0597(16) -0.0014(14) 0.0062(14) 0.0017(14)
C7 0.0521(16) 0.0642(19) 0.0621(18) 0.0041(15) -0.0017(14) -0.0112(14)
O3 0.0732(15) 0.0763(15) 0.0686(13) 0.0022(11) -0.0051(10) -0.0198(12)
C8 0.0551(17) 0.080(2) 0.0681(19) -0.0049(17) -0.0012(14) -0.0041(17)
C9 0.080(2) 0.091(3) 0.089(2) 0.009(2) -0.011(2) 0.007(2)
C10 0.095(3) 0.086(3) 0.066(2) 0.0130(18) -0.0030(18) -0.009(2)
C11 0.0556(18) 0.081(2) 0.064(2) -0.0032(17) -0.0026(15) -0.0101(17)
C12 0.074(2) 0.108(3) 0.064(2) -0.010(2) 0.0028(17) -0.015(2)
C13 0.070(2) 0.109(3) 0.087(3) -0.036(3) 0.006(2) -0.012(2)
C14 0.072(2) 0.080(2) 0.109(3) -0.026(2) -0.005(2) 0.004(2)
C15 0.070(2) 0.070(2) 0.078(2) -0.0107(18) -0.0063(17) -0.0024(17)
C16 0.0550(17) 0.060(2) 0.0643(18) -0.0072(15) -0.0079(14) -0.0076(15)

loop_
_atom_type_symbol
_atom_type_description
_atom_type_scat_dispersion_real
_atom_type_scat_dispersion_imag
_atom_type_scat_source
C C 0.0033 0.0016 'International Tables Vol C Tables 4.2.6.8 and 6.1.1.4'
H H 0.0000 0.0000 'International Tables Vol C Tables 4.2.6.8 and 6.1.1.4'
N N 0.0061 0.0033 'International Tables Vol C Tables 4.2.6.8 and 6.1.1.4'
O O 0.0106 0.0060 'International Tables Vol C Tables 4.2.6.8 and 6.1.1.4'
F F 0.0171 0.0103 'International Tables Vol C Tables 4.2.6.8 and 6.1.1.4'

loop_
_geom_angle_atom_site_label_1
_geom_angle_atom_site_label_2
_geom_angle_atom_site_label_3
_geom_angle
C2 N1 C1 116.9(3)
C2 N1 C6 122.6(2)
C1 N1 C6 120.5(2)
N1 C1 H1 109.5
N1 C1 H2 109.5
H1 C1 H2 109.5
N1 C1 H3 109.5
H1 C1 H3 109.5
H2 C1 H3 109.5
O1 C2 N1 122.4(3)
O1 C2 N2 119.5(3)
N1 C2 N2 118.1(3)
C4 N2 C2 123.3(3)
C4 N2 C3 118.3(3)
C2 N2 C3 118.4(3)
N2 C3 H4 109.5
N2 C3 H5 109.5
H4 C3 H5 109.5
N2 C3 H6 109.5
H4 C3 H6 109.5
H5 C3 H6 109.5
O2 C4 N2 121.9(3)
O2 C4 C5 123.0(3)
N2 C4 C5 114.9(3)
F1 C5 C4 109.0(2)
F1 C5 C6 112.1(2)
C4 C5 C6 112.7(2)
F1 C5 H7 107.6
C4 C5 H7 107.6
C6 C5 H7 107.6
N1 C6 C5 104.2(2)
N1 C6 C7 113.3(2)
C5 C6 C7 116.2(2)
N1 C6 H8 107.6
C5 C6 H8 107.6
C7 C6 H8 107.6
O3 C7 C16 111.6(2)
O3 C7 C8 109.7(2)
C16 C7 C8 106.9(2)
O3 C7 C6 104.5(2)
C16 C7 C6 111.9(2)
C8 C7 C6 112.3(2)
C7 O3 H9 109.5
C7 C8 C9 115.6(2)
C7 C8 H10 108.4
C9 C8 H10 108.4
C7 C8 H11 108.4
C9 C8 H11 108.4
H10 C8 H11 107.4
C8 C9 C10 114.7(3)
C8 C9 H12 108.6
C10 C9 H12 108.6
C8 C9 H13 108.6
C10 C9 H13 108.6
H12 C9 H13 107.6
C11 C10 C9 114.0(3)
C11 C10 H14 108.8
C9 C10 H14 108.8
C11 C10 H15 108.8
C9 C10 H15 108.8
H14 C10 H15 107.6
C12 C11 C16 119.2(3)
C12 C11 C10 121.0(3)
C16 C11 C10 119.8(3)
C13 C12 C11 121.0(4)
C13 C12 H16 119.5
C11 C12 H16 119.5
C14 C13 C12 119.0(4)
C14 C13 H17 120.5
C12 C13 H17 120.5
C13 C14 C15 121.1(4)
C13 C14 H18 119.5
C15 C14 H18 119.5
C16 C15 C14 120.4(3)
C16 C15 H19 119.8
C14 C15 H19 119.8
C15 C16 C11 119.2(3)
C15 C16 C7 121.8(3)
C11 C16 C7 118.9(3)

loop_
_geom_bond_atom_site_label_1
_geom_bond_atom_site_label_2
_geom_bond_distance
N1 C2 1.351(4)
N1 C1 1.461(4)
N1 C6 1.467(3)
C1 H1 0.9600
C1 H2 0.9600
C1 H3 0.9600
C2 O1 1.223(3)
C2 N2 1.387(4)
N2 C4 1.363(4)
N2 C3 1.466(4)
C3 H4 0.9600
C3 H5 0.9600
C3 H6 0.9600
C4 O2 1.201(3)
C4 C5 1.507(4)
C5 F1 1.380(3)
C5 C6 1.521(4)
C5 H7 0.9800
C6 C7 1.548(4)
C6 H8 0.9800
C7 O3 1.418(3)
C7 C16 1.519(4)
C7 C8 1.526(4)
O3 H9 0.8200
C8 C9 1.528(4)
C8 H10 0.9700
C8 H11 0.9700
C9 C10 1.530(5)
C9 H12 0.9700
C9 H13 0.9700
C10 C11 1.498(4)
C10 H14 0.9700
C10 H15 0.9700
C11 C12 1.396(5)
C11 C16 1.397(4)
C12 C13 1.376(5)
C12 H16 0.9300
C13 C14 1.369(5)
C13 H17 0.9300
C14 C15 1.383(4)
C14 H18 0.9300
C15 C16 1.376(4)
C15 H19 0.9300

loop_
_geom_torsion_atom_site_label_1
_geom_torsion_atom_site_label_2
_geom_torsion_atom_site_label_3
_geom_torsion_atom_site_label_4
_geom_torsion
C1 N1 C2 O1 12.1(4)
C6 N1 C2 O1 -168.2(3)
C1 N1 C2 N2 -166.5(2)
C6 N1 C2 N2 13.2(4)
O1 C2 N2 C4 -168.2(3)
N1 C2 N2 C4 10.4(4)
O1 C2 N2 C3 14.2(4)
N1 C2 N2 C3 -167.1(3)
C2 N2 C4 O2 -179.8(3)
C3 N2 C4 O2 -2.2(4)
C2 N2 C4 C5 3.5(4)
C3 N2 C4 C5 -179.0(3)
O2 C4 C5 F1 20.1(4)
N2 C4 C5 F1 -163.2(2)
O2 C4 C5 C6 145.2(3)
N2 C4 C5 C6 -38.1(3)
C2 N1 C6 C5 -44.3(3)
C1 N1 C6 C5 135.4(3)
C2 N1 C6 C7 83.0(3)
C1 N1 C6 C7 -97.3(3)
F1 C5 C6 N1 177.9(2)
C4 C5 C6 N1 54.5(3)
F1 C5 C6 C7 52.4(3)
C4 C5 C6 C7 -71.0(3)
N1 C6 C7 O3 -67.0(3)
C5 C6 C7 O3 53.7(3)
N1 C6 C7 C16 172.1(2)
C5 C6 C7 C16 -67.2(3)
N1 C6 C7 C8 51.9(3)
C5 C6 C7 C8 172.6(2)
O3 C7 C8 C9 -176.0(3)
C16 C7 C8 C9 -54.7(3)
C6 C7 C8 C9 68.3(3)
C7 C8 C9 C10 22.1(4)
C8 C9 C10 C11 23.4(4)
C9 C10 C11 C12 143.8(3)
C9 C10 C11 C16 -36.2(4)
C16 C11 C12 C13 0.2(5)
C10 C11 C12 C13 -179.9(3)
C11 C12 C13 C14 2.1(5)
C12 C13 C14 C15 -1.9(5)
C13 C14 C15 C16 -0.7(5)
C14 C15 C16 C11 2.9(4)
C14 C15 C16 C7 179.8(3)
C12 C11 C16 C15 -2.7(4)
C10 C11 C16 C15 177.4(3)
C12 C11 C16 C7 -179.6(3)
C10 C11 C16 C7 0.4(4)
O3 C7 C16 C15 -12.7(4)
C8 C7 C16 C15 -132.8(3)
C6 C7 C16 C15 103.9(3)
O3 C7 C16 C11 164.1(2)
C8 C7 C16 C11 44.1(3)
C6 C7 C16 C11 -79.2(3)
